data_7133460
loop_
_publ_author_name
'Kawaji, Kanade'
'Tsujiwaki, Mina'
'Kiso, Ayaka'
'Kitajo, Yukina'
'Kitamura, Manami'
'Nishimura, Minako'
'Horikawa, Junya'
'Ikushuma, Haruto'
'Takemoto, Shin'
'Matsuzaka, Hiroyuki'

_publ_section_title
;
 Bimetallic Ru-Ir/Rh complexes for catalytic allyl alcohol reduction to
 propylene.
;
_journal_issue 70
_journal_name_full 'Chemical communications (Cambridge, England)'
_journal_page_first 9424
_journal_page_last 9427
_journal_paper_doi 10.1039/d4cc01711k
_journal_volume 60
_journal_year 2024
_chemical_formula_moiety 'C47 H36 N4 P2 Rh Ru, 2(C F3 O3 S), C H4 O'
_chemical_formula_sum 'C50 H45 F6 N4 O7 P2 Rh Ru S2'
_chemical_formula_weight 1257.94
_space_group_crystal_system triclinic
_space_group_IT_number 2
_space_group_name_Hall '-P 1'
_space_group_name_H-M_alt 'P -1'
_atom_sites_solution_hydrogens geom
_atom_sites_solution_primary dual
_audit_creation_date 2024-05-13
_audit_creation_method
;
Olex2 1.5
(compiled 2024.02.16 svn.r378c4104 for OlexSys, GUI svn.r6928)
;
_audit_update_record
;
2024-07-16 deposited with the CCDC.	2024-07-25 downloaded from the CCDC.
;
_cell_angle_alpha 99.607(7)
_cell_angle_beta 95.647(7)
_cell_angle_gamma 92.404(7)
_cell_formula_units_Z 2
_cell_length_a 12.8700(6)
_cell_length_b 13.8567(6)
_cell_length_c 14.2225(7)
_cell_measurement_reflns_used 20169
_cell_measurement_temperature 173(2)
_cell_measurement_theta_max 27.48
_cell_measurement_theta_min 3.04
_cell_volume 2484.3(2)
_computing_molecular_graphics 'Olex2 1.5 (Dolomanov et al., 2009)'
_computing_publication_material 'Olex2 1.5 (Dolomanov et al., 2009)'
_computing_structure_refinement 'SHELXL 2019/3 (Sheldrick, 2015)'
_computing_structure_solution 'SHELXT 2018/2 (Sheldrick, 2018)'
_diffrn_ambient_temperature 173.15
_diffrn_measured_fraction_theta_full 0.984
_diffrn_measured_fraction_theta_max 0.976
_diffrn_measurement_device_type 'Rigaku R-AXIS RAPID'
_diffrn_radiation_type MoK\a
_diffrn_radiation_wavelength 0.71075
_diffrn_reflns_av_R_equivalents 0.0220
_diffrn_reflns_av_unetI/netI 0.0309
_diffrn_reflns_Laue_measured_fraction_full 0.984
_diffrn_reflns_Laue_measured_fraction_max 0.976
_diffrn_reflns_limit_h_max 16
_diffrn_reflns_limit_h_min -16
_diffrn_reflns_limit_k_max 17
_diffrn_reflns_limit_k_min -17
_diffrn_reflns_limit_l_max 18
_diffrn_reflns_limit_l_min -18
_diffrn_reflns_number 23068
_diffrn_reflns_point_group_measured_fraction_full 0.984
_diffrn_reflns_point_group_measured_fraction_max 0.976
_diffrn_reflns_theta_full 25.242
_diffrn_reflns_theta_max 27.473
_diffrn_reflns_theta_min 3.044
_exptl_absorpt_coefficient_mu 0.864
_exptl_absorpt_correction_T_max 0.966
_exptl_absorpt_correction_T_min 0.633
_exptl_absorpt_correction_type multi-scan
_exptl_absorpt_process_details 'ABSCOR (Rigaku, 1995)'
_exptl_crystal_colour red
_exptl_crystal_colour_primary red
_exptl_crystal_density_diffrn 1.682
_exptl_crystal_description plate
_exptl_crystal_F_000 1268
_exptl_crystal_size_max 0.5
_exptl_crystal_size_mid 0.3
_exptl_crystal_size_min 0.04
_refine_diff_density_max 1.857
_refine_diff_density_min -0.694
_refine_diff_density_rms 0.111
_refine_ls_extinction_method none
_refine_ls_goodness_of_fit_ref 1.101
_refine_ls_hydrogen_treatment constr
_refine_ls_matrix_type full
_refine_ls_number_parameters 685
_refine_ls_number_reflns 11096
_refine_ls_number_restraints 6
_refine_ls_restrained_S_all 1.133
_refine_ls_R_factor_all 0.0488
_refine_ls_R_factor_gt 0.0380
_refine_ls_shift/su_max 0.001
_refine_ls_shift/su_mean 0.000
_refine_ls_structure_factor_coef Fsqd
_refine_ls_weighting_details 'w=1/[\s^2^(Fo^2^)+(0.0315P)^2^+7.6929P] where P=(Fo^2^+2Fc^2^)/3'
_refine_ls_weighting_scheme calc
_refine_ls_wR_factor_gt 0.0937
_refine_ls_wR_factor_ref 0.0982
_reflns_Friedel_coverage 0.000
_reflns_number_gt 9404
_reflns_number_total 11096
_reflns_threshold_expression 'I > 2\s(I)'
_cod_data_source_file d4cc01711k2.cif
_cod_data_source_block shelxl_CCDC1
_cod_depositor_comments 'Adding full bibliography for 7133459--7133461.cif.'
_cod_database_code 7133460
_shelx_shelxl_version_number 2019/3
_shelx_space_group_comment
;
The symmetry employed for this shelxl refinement is uniquely defined
by the following loop, which should always be used as a source of
symmetry information in preference to the above space-group names.
They are only intended as comments.
;
_shelx_estimated_absorpt_t_max 0.966
_shelx_estimated_absorpt_t_min 0.672
_olex2_refinement_description
;
1. Fixed Uiso
 At 1.2 times of:
  All C(H) groups
 At 1.5 times of:
  All C(H,H,H) groups, All O(H) groups
2. Restrained distances
 Rh-C3 \\sim Rh-C
 with sigma of 0.02
 C2-C3 \\sim C2-C
 with sigma of 0.02
 C1-C3 \\sim C1-C
 with sigma of 0.02
 C50-F5 \\sim C50-F6
 with sigma of 0.02
 C50-F7 \\sim C50-F8
 with sigma of 0.02
 F7-F6 \\sim F8-F6
 with sigma of 0.02
 S2-O4 \\sim S2-O5
 with sigma of 0.02
 S2-O6 \\sim S2-O7
 with sigma of 0.02
 S2-O8 \\sim S3-O8
 with sigma of 0.02
 S2-O6 \\sim S3-O6
 with sigma of 0.02
 S2-C50 \\sim S3-C50
 with sigma of 0.02
 S2-O4 \\sim S3-O4
 with sigma of 0.02
 S2-O5 \\sim S3-O5
 with sigma of 0.02
 S2-O7 \\sim S3-O7
 with sigma of 0.02
 S2-O8 \\sim S2-O9
 with sigma of 0.02
 O8-S3 \\sim O9-S3
 with sigma of 0.02
3. Uiso/Uaniso restraints and constraints
Uanis(C3) = Uanis(C)
Uanis(F5) = Uanis(F6)
Uanis(O9) = Uanis(O8)
Uanis(F7) = Uanis(F8)
Uanis(F6) = Uanis(F5)
Uanis(S3) = Uanis(S2)
Uanis(O7) = Uanis(O6)
Uanis(O4) = Uanis(O5)
4. Others
 Sof(O5)=1-FVAR(1)
 Sof(O4)=FVAR(1)
 Sof(O7)=1-FVAR(2)
 Sof(O6)=FVAR(2)
 Sof(S3)=1-FVAR(3)
 Sof(S2)=FVAR(3)
 Sof(O9)=1-FVAR(4)
 Sof(O8)=FVAR(4)
 Fixed Sof: F7(0.49856) C3(0.4785) C(0.5215) F5(0.53682) F6(0.46318) F8(0.50144)
5.a Aromatic/amide H refined with riding coordinates:
 C38(H38), C15(H15), C33(H33), C36(H36), C39(H39), C28(H28), C17(H17),
 C23(H23), C14(H14), C27(H27), C46(H46), C11(H11), C43(H43), C13(H13), C34(H34),
  C35(H35), C21(H21), C26(H26), C24(H24), C41(H41), C9(H9), C6(H6), C7(H7),
 C44(H44), C31(H31), C25(H25), C5(H5), C45(H45), C29(H29), C12(H12), C18(H18),
 C40(H40), C8(H8), C30(H30), C20(H20), C19(H19)
5.b Idealised Me refined as rotating group:
 C48(H48A,H48B,H48C)
5.c Idealised tetrahedral OH refined as rotating group:
 O10(H10)
;
_olex2_submission_special_instructions 'No special instructions were received'

loop_
_space_group_symop_operation_xyz
'x, y, z'
'-x, -y, -z'

loop_
_atom_site_label
_atom_site_type_symbol
_atom_site_fract_x
_atom_site_fract_y
_atom_site_fract_z
_atom_site_U_iso_or_equiv
_atom_site_adp_type
_atom_site_occupancy
_atom_site_site_symmetry_order
_atom_site_calc_flag
_atom_site_refinement_flags_posn
_atom_site_refinement_flags_adp
_atom_site_refinement_flags_occupancy
_atom_site_disorder_assembly
_atom_site_disorder_group
Rh Rh 0.23776(2) 0.90133(2) 0.91826(2) 0.01556(7) Uani 1 1 d D . . . .
Ru Ru 0.21597(2) 0.72997(2) 0.78499(2) 0.01371(7) Uani 1 1 d . . . . .
P1 P 0.36547(7) 0.83218(6) 0.84259(6) 0.01554(16) Uani 1 1 d . . . . .
P2 P 0.08840(7) 0.81614(6) 0.86559(6) 0.01512(16) Uani 1 1 d . . . . .
S1 S 0.81127(7) 0.70905(7) 0.32733(7) 0.02672(19) Uani 1 1 d . . . . .
S2 S 0.3527(3) 0.6707(3) 0.3208(3) 0.0339(6) Uani 0.582(6) 1 d D . P A 1
N3 N 0.2661(2) 0.64595(19) 0.8878(2) 0.0170(5) Uani 1 1 d . . . . .
N1 N 0.1599(2) 0.7936(2) 0.66732(19) 0.0181(6) Uani 1 1 d . . . . .
O2 O 0.9069(2) 0.7671(2) 0.3273(2) 0.0356(7) Uani 1 1 d . . . . .
N4 N 0.3089(2) 0.6279(2) 0.7087(2) 0.0205(6) Uani 1 1 d . . . . .
N2 N 0.0972(2) 0.6258(2) 0.7143(2) 0.0185(6) Uani 1 1 d . . . . .
O4 O 0.7686(2) 0.6556(2) 0.2355(2) 0.0361(7) Uani 1 1 d . . . . .
O3 O 0.8089(2) 0.6559(2) 0.4061(2) 0.0399(7) Uani 1 1 d . . . . .
F3 F 0.7428(3) 0.8542(2) 0.4422(3) 0.0676(10) Uani 1 1 d . . . . .
F4 F 0.6217(2) 0.7615(2) 0.3517(3) 0.0757(12) Uani 1 1 d . . . . .
F5 F 0.2852(3) 0.8378(2) 0.3706(3) 0.0702(10) Uani 1 1 d . . . B 1
C38 C 0.2424(3) 0.6585(2) 0.9791(2) 0.0200(7) Uani 1 1 d . . . . .
H38 H 0.197663 0.708893 0.999476 0.024 Uiso 1 1 calc R U . . .
C16 C -0.0094(3) 0.8768(2) 0.7983(2) 0.0204(7) Uani 1 1 d . . . . .
C4 C 0.4357(3) 0.8890(3) 0.7579(2) 0.0201(7) Uani 1 1 d . . . . .
C10 C 0.4704(3) 0.7846(2) 0.9144(2) 0.0178(6) Uani 1 1 d . . . . .
C22 C 0.0125(3) 0.7495(3) 0.9386(2) 0.0198(7) Uani 1 1 d . . . . .
O10 O 0.2667(3) 0.3702(3) 0.2718(3) 0.0553(9) Uani 1 1 d . . . . .
H10 H 0.273366 0.429700 0.266961 0.083 Uiso 1 1 calc R U . . .
C15 C 0.4609(3) 0.7855(2) 1.0116(2) 0.0196(7) Uani 1 1 d . . . . .
H15 H 0.399301 0.807735 1.037731 0.024 Uiso 1 1 calc R U . . .
C37 C 0.0392(3) 0.6521(2) 0.6388(2) 0.0193(7) Uani 1 1 d . . . . .
F1 F 0.7168(3) 0.8634(2) 0.2907(3) 0.0787(12) Uani 1 1 d . . . . .
C32 C 0.0735(3) 0.7460(3) 0.6132(2) 0.0200(7) Uani 1 1 d . . . . .
C47 C 0.3519(3) 0.5620(2) 0.7593(3) 0.0231(7) Uani 1 1 d . . . . .
C42 C 0.3310(3) 0.5737(2) 0.8594(3) 0.0201(7) Uani 1 1 d . . . . .
C33 C 0.0761(3) 0.5374(3) 0.7381(3) 0.0235(7) Uani 1 1 d . . . . .
H33 H 0.118575 0.518159 0.789455 0.028 Uiso 1 1 calc R U . . .
C36 C -0.0444(3) 0.5918(3) 0.5893(3) 0.0248(7) Uani 1 1 d . . . . .
H36 H -0.085414 0.611712 0.537410 0.030 Uiso 1 1 calc R U . . .
C39 C 0.2801(3) 0.6014(3) 1.0445(3) 0.0258(8) Uani 1 1 d . . . . .
H39 H 0.260513 0.611884 1.107908 0.031 Uiso 1 1 calc R U . . .
C28 C 0.1948(3) 0.8788(3) 0.6450(2) 0.0241(7) Uani 1 1 d . . . . .
H28 H 0.254412 0.913034 0.682443 0.029 Uiso 1 1 calc R U . . .
C17 C 0.0208(3) 0.9677(3) 0.7754(3) 0.0268(8) Uani 1 1 d . . . . .
H17 H 0.090651 0.993890 0.793504 0.032 Uiso 1 1 calc R U . . .
C23 C 0.0177(3) 0.7796(3) 1.0377(3) 0.0277(8) Uani 1 1 d . . . . .
H23 H 0.059019 0.837022 1.067463 0.033 Uiso 1 1 calc R U . . .
C14 C 0.5407(3) 0.7541(2) 1.0706(3) 0.0238(7) Uani 1 1 d . . . . .
H14 H 0.533105 0.754034 1.136372 0.029 Uiso 1 1 calc R U . . .
C27 C -0.0486(3) 0.6651(3) 0.8963(3) 0.0247(7) Uani 1 1 d . . . . .
H27 H -0.054201 0.644585 0.828741 0.030 Uiso 1 1 calc R U . . .
C46 C 0.4085(3) 0.4870(3) 0.7152(3) 0.0327(9) Uani 1 1 d . . . . .
H46 H 0.440350 0.442391 0.751491 0.039 Uiso 1 1 calc R U . . .
C2 C 0.3449(3) 1.0175(3) 1.0046(3) 0.0317(9) Uani 1 1 d D . . . .
C11 C 0.5615(3) 0.7511(3) 0.8772(3) 0.0231(7) Uani 1 1 d . . . . .
H11 H 0.568802 0.748840 0.811025 0.028 Uiso 1 1 calc R U . . .
C43 C 0.3183(3) 0.6182(3) 0.6149(3) 0.0289(8) Uani 1 1 d . . . . .
H43 H 0.286280 0.663368 0.579527 0.035 Uiso 1 1 calc R U . . .
C13 C 0.6316(3) 0.7230(3) 1.0329(3) 0.0254(8) Uani 1 1 d . . . . .
H13 H 0.687053 0.703074 1.073183 0.030 Uiso 1 1 calc R U . . .
C34 C -0.0051(3) 0.4737(3) 0.6905(3) 0.0264(8) Uani 1 1 d . . . . .
H34 H -0.017732 0.411495 0.708294 0.032 Uiso 1 1 calc R U . . .
C35 C -0.0674(3) 0.5023(3) 0.6164(3) 0.0283(8) Uani 1 1 d . . . . .
H35 H -0.125502 0.461106 0.584408 0.034 Uiso 1 1 calc R U . . .
C21 C -0.1124(3) 0.8397(3) 0.7718(3) 0.0286(8) Uani 1 1 d . . . . .
H21 H -0.134840 0.778674 0.787338 0.034 Uiso 1 1 calc R U . . .
C26 C -0.1014(3) 0.6108(3) 0.9524(3) 0.0336(9) Uani 1 1 d . . . . .
H26 H -0.141644 0.552566 0.923232 0.040 Uiso 1 1 calc R U . . .
C24 C -0.0372(3) 0.7262(3) 1.0932(3) 0.0342(9) Uani 1 1 d . . . . .
H24 H -0.034615 0.747982 1.160365 0.041 Uiso 1 1 calc R U . . .
C41 C 0.3716(3) 0.5148(3) 0.9230(3) 0.0281(8) Uani 1 1 d . . . . .
H41 H 0.416661 0.464783 0.902231 0.034 Uiso 1 1 calc R U . . .
C9 C 0.4605(3) 0.9898(3) 0.7758(3) 0.0283(8) Uani 1 1 d . . . . .
H9 H 0.441373 1.028776 0.832254 0.034 Uiso 1 1 calc R U . . .
C6 C 0.5155(3) 0.8784(3) 0.6099(3) 0.0346(9) Uani 1 1 d . . . . .
H6 H 0.533156 0.840037 0.552492 0.041 Uiso 1 1 calc R U . . .
C7 C 0.5404(3) 0.9779(3) 0.6289(3) 0.0337(9) Uani 1 1 d . . . . .
H7 H 0.576179 1.008081 0.585104 0.040 Uiso 1 1 calc R U . . .
C44 C 0.3732(4) 0.5446(3) 0.5676(3) 0.0383(10) Uani 1 1 d . . . . .
H44 H 0.379752 0.540083 0.501040 0.046 Uiso 1 1 calc R U . . .
C31 C 0.0225(3) 0.7836(3) 0.5379(3) 0.0301(8) Uani 1 1 d . . . . .
H31 H -0.037873 0.749405 0.501663 0.036 Uiso 1 1 calc R U . . .
C25 C -0.0956(3) 0.6413(3) 1.0508(3) 0.0352(9) Uani 1 1 d . . . . .
H25 H -0.131707 0.603982 1.089020 0.042 Uiso 1 1 calc R U . . .
C1 C 0.1581(3) 1.0086(3) 1.0143(3) 0.0338(9) Uani 1 1 d D . . . .
C5 C 0.4647(3) 0.8340(3) 0.6748(3) 0.0301(8) Uani 1 1 d . . . . .
H5 H 0.449514 0.765130 0.662110 0.036 Uiso 1 1 calc R U . . .
C45 C 0.4181(4) 0.4779(3) 0.6187(4) 0.0419(11) Uani 1 1 d . . . . .
H45 H 0.455288 0.426246 0.587544 0.050 Uiso 1 1 calc R U . . .
C29 C 0.1476(3) 0.9190(3) 0.5699(3) 0.0321(9) Uani 1 1 d . . . . .
H29 H 0.175403 0.978914 0.555696 0.038 Uiso 1 1 calc R U . . .
O8 O 0.4073(8) 0.7047(10) 0.2471(8) 0.056(2) Uani 0.584(15) 1 d . . P A 1
C12 C 0.6414(3) 0.7210(3) 0.9368(3) 0.0273(8) Uani 1 1 d . . . . .
H12 H 0.703366 0.698860 0.911180 0.033 Uiso 1 1 calc R U . . .
C18 C -0.0496(4) 1.0200(3) 0.7267(3) 0.0360(10) Uani 1 1 d . . . . .
H18 H -0.028222 1.081679 0.711780 0.043 Uiso 1 1 calc R U . . .
C40 C 0.3460(3) 0.5293(3) 1.0164(3) 0.0304(9) Uani 1 1 d . . . . .
H40 H 0.373774 0.489993 1.060370 0.036 Uiso 1 1 calc R U . . .
C8 C 0.5133(3) 1.0338(3) 0.7116(3) 0.0355(9) Uani 1 1 d . . . . .
H8 H 0.530591 1.102358 0.724692 0.043 Uiso 1 1 calc R U . . .
C30 C 0.0600(4) 0.8712(3) 0.5159(3) 0.0360(10) Uani 1 1 d . . . . .
H30 H 0.025999 0.897885 0.464574 0.043 Uiso 1 1 calc R U . . .
C20 C -0.1823(4) 0.8926(3) 0.7225(3) 0.0408(11) Uani 1 1 d . . . . .
H20 H -0.252336 0.867121 0.704022 0.049 Uiso 1 1 calc R U . . .
C19 C -0.1507(4) 0.9816(3) 0.7002(3) 0.0452(12) Uani 1 1 d . . . . .
H19 H -0.199039 1.016808 0.666292 0.054 Uiso 1 1 calc R U . . .
C49 C 0.7177(4) 0.8008(3) 0.3541(4) 0.0500(13) Uani 1 1 d . . . . .
O1 O 0.2512(8) 0.5729(6) 0.2551(7) 0.0497(16) Uani 0.522(9) 1 d . . P A 1
C48 C 0.3145(5) 0.3569(4) 0.3602(4) 0.0596(15) Uani 1 1 d . . . . .
H48A H 0.316143 0.286660 0.362118 0.089 Uiso 1 1 calc R U . . .
H48B H 0.274881 0.388334 0.411159 0.089 Uiso 1 1 calc R U . . .
H48C H 0.386075 0.386462 0.369666 0.089 Uiso 1 1 calc R U . . .
C50 C 0.2472(4) 0.7521(4) 0.3255(6) 0.082(2) Uani 1 1 d D . . . .
O6 O 0.4096(6) 0.6832(5) 0.4141(4) 0.0621(16) Uani 0.602(6) 1 d . . P A 1
F7 F 0.1772(6) 0.7446(5) 0.2643(6) 0.0682(15) Uani 0.4986 1 d D . P A 1
C3 C 0.2427(6) 1.0534(5) 0.9862(6) 0.0287(12) Uani 0.4785 1 d D . P C 1
C C 0.2632(6) 0.9992(5) 1.0547(5) 0.0287(12) Uani 0.5215 1 d D . P C 2
F6 F 0.1892(5) 0.7158(5) 0.4060(5) 0.0669(14) Uani 0.5368 1 d D . P A 1
F2 F 0.1473(5) 0.7472(6) 0.3297(7) 0.0669(14) Uani 0.4632 1 d D . P A 2
F8 F 0.2309(6) 0.7776(5) 0.2204(5) 0.0682(15) Uani 0.5014 1 d D . P A 2
O5 O 0.3247(9) 0.6451(8) 0.4100(6) 0.0621(16) Uani 0.398(6) 1 d . . P A 2
O9 O 0.3043(9) 0.5751(7) 0.2908(7) 0.0497(16) Uani 0.478(9) 1 d . . P A 2
S3 S 0.3157(4) 0.6484(4) 0.3108(4) 0.0339(6) Uani 0.418(6) 1 d D . P A 2
O7 O 0.4046(13) 0.6738(15) 0.2700(11) 0.056(2) Uani 0.416(15) 1 d . . P A 2

loop_
_atom_site_aniso_label
_atom_site_aniso_U_11
_atom_site_aniso_U_22
_atom_site_aniso_U_33
_atom_site_aniso_U_23
_atom_site_aniso_U_13
_atom_site_aniso_U_12
Rh 0.01686(13) 0.01236(12) 0.01692(13) 0.00106(9) 0.00201(9) -0.00011(10)
Ru 0.01607(13) 0.01170(12) 0.01345(12) 0.00274(9) 0.00150(9) -0.00017(10)
P1 0.0166(4) 0.0135(4) 0.0169(4) 0.0033(3) 0.0026(3) -0.0001(3)
P2 0.0158(4) 0.0139(4) 0.0159(4) 0.0036(3) 0.0012(3) 0.0008(3)
S1 0.0258(5) 0.0312(5) 0.0230(4) 0.0075(4) -0.0023(3) -0.0009(4)
S2 0.0408(19) 0.0321(16) 0.0327(10) 0.0134(10) 0.0080(14) 0.0051(13)
N3 0.0156(13) 0.0138(13) 0.0216(14) 0.0052(10) -0.0006(11) -0.0011(11)
N1 0.0206(14) 0.0187(14) 0.0153(13) 0.0041(10) 0.0025(11) -0.0013(11)
O2 0.0295(15) 0.0497(18) 0.0271(14) 0.0116(13) -0.0023(11) -0.0098(13)
N4 0.0211(15) 0.0154(13) 0.0241(15) -0.0004(11) 0.0071(11) -0.0029(11)
N2 0.0221(14) 0.0158(13) 0.0171(13) 0.0011(10) 0.0023(11) 0.0010(11)
O4 0.0444(17) 0.0387(16) 0.0226(14) 0.0035(12) -0.0026(12) -0.0073(14)
O3 0.0389(17) 0.0503(19) 0.0328(16) 0.0199(14) -0.0048(13) -0.0040(15)
F3 0.075(2) 0.0402(16) 0.081(2) -0.0195(15) 0.0291(19) -0.0089(16)
F4 0.0274(15) 0.0432(17) 0.152(4) 0.002(2) 0.0137(18) 0.0038(13)
F5 0.073(2) 0.0273(14) 0.106(3) 0.0072(16) -0.004(2) 0.0006(15)
C38 0.0215(17) 0.0195(16) 0.0194(16) 0.0068(12) -0.0006(13) -0.0013(14)
C16 0.0243(17) 0.0184(16) 0.0182(16) 0.0034(12) -0.0003(13) 0.0035(14)
C4 0.0165(16) 0.0219(17) 0.0232(17) 0.0091(13) 0.0015(13) -0.0012(13)
C10 0.0178(16) 0.0141(15) 0.0210(16) 0.0036(12) -0.0003(12) -0.0006(13)
C22 0.0156(16) 0.0222(17) 0.0230(17) 0.0070(13) 0.0033(13) 0.0026(13)
O10 0.073(3) 0.0380(18) 0.049(2) -0.0077(15) 0.0115(19) -0.0109(19)
C15 0.0200(16) 0.0165(15) 0.0224(17) 0.0037(12) 0.0031(13) -0.0021(13)
C37 0.0205(16) 0.0207(16) 0.0165(15) 0.0016(12) 0.0032(12) 0.0007(14)
F1 0.075(2) 0.0407(17) 0.120(3) 0.0339(19) -0.026(2) 0.0079(17)
C32 0.0229(17) 0.0217(16) 0.0150(15) 0.0033(12) 0.0021(13) -0.0023(14)
C47 0.0207(17) 0.0136(15) 0.034(2) 0.0030(13) 0.0042(14) -0.0021(13)
C42 0.0148(15) 0.0131(15) 0.0317(19) 0.0044(13) 0.0000(13) -0.0028(13)
C33 0.0262(18) 0.0176(16) 0.0267(18) 0.0057(13) 0.0006(14) 0.0003(14)
C36 0.0247(18) 0.0283(19) 0.0197(17) 0.0014(14) 0.0000(14) -0.0016(15)
C39 0.0248(18) 0.0267(18) 0.0267(18) 0.0135(14) -0.0050(14) -0.0073(15)
C28 0.0291(19) 0.0240(18) 0.0194(17) 0.0075(13) -0.0006(14) -0.0030(15)
C17 0.035(2) 0.0234(18) 0.0219(17) 0.0043(14) 0.0000(15) 0.0035(16)
C23 0.0280(19) 0.035(2) 0.0215(18) 0.0075(15) 0.0046(14) 0.0022(16)
C14 0.032(2) 0.0170(16) 0.0232(17) 0.0070(13) 0.0003(14) -0.0027(15)
C27 0.0205(17) 0.0242(18) 0.0303(19) 0.0051(14) 0.0066(14) 0.0007(15)
C46 0.027(2) 0.0184(18) 0.054(3) 0.0032(17) 0.0158(18) 0.0021(16)
C2 0.036(2) 0.0212(18) 0.032(2) -0.0086(15) -0.0044(16) -0.0061(16)
C11 0.0242(18) 0.0193(16) 0.0270(18) 0.0052(13) 0.0060(14) 0.0028(14)
C43 0.035(2) 0.0235(18) 0.0271(19) -0.0027(14) 0.0101(16) -0.0008(16)
C13 0.0256(19) 0.0172(16) 0.033(2) 0.0087(14) -0.0038(15) 0.0011(14)
C34 0.0266(19) 0.0173(17) 0.035(2) 0.0043(14) 0.0035(15) -0.0046(15)
C35 0.0254(19) 0.0260(19) 0.030(2) -0.0019(15) 0.0003(15) -0.0057(16)
C21 0.0256(19) 0.0253(19) 0.033(2) 0.0019(15) -0.0037(15) 0.0056(16)
C26 0.025(2) 0.031(2) 0.049(3) 0.0138(18) 0.0123(17) -0.0011(17)
C24 0.029(2) 0.051(3) 0.027(2) 0.0160(18) 0.0088(16) 0.0049(19)
C41 0.0217(18) 0.0157(16) 0.048(2) 0.0114(15) -0.0025(16) 0.0008(14)
C9 0.034(2) 0.0216(18) 0.030(2) 0.0054(14) 0.0049(16) -0.0019(16)
C6 0.037(2) 0.040(2) 0.027(2) 0.0058(17) 0.0121(17) -0.0066(19)
C7 0.030(2) 0.045(2) 0.030(2) 0.0196(18) 0.0044(16) -0.0034(18)
C44 0.049(3) 0.026(2) 0.039(2) -0.0081(17) 0.027(2) -0.0074(19)
C31 0.036(2) 0.034(2) 0.0195(17) 0.0067(15) -0.0056(15) -0.0050(17)
C25 0.025(2) 0.045(2) 0.043(2) 0.025(2) 0.0130(17) 0.0026(18)
C1 0.037(2) 0.0262(19) 0.034(2) -0.0110(16) 0.0059(17) 0.0078(17)
C5 0.036(2) 0.0264(19) 0.0280(19) 0.0017(15) 0.0119(16) -0.0046(17)
C45 0.045(3) 0.0181(18) 0.063(3) -0.0048(18) 0.033(2) -0.0004(18)
C29 0.045(2) 0.029(2) 0.0241(19) 0.0147(15) -0.0029(17) -0.0076(18)
O8 0.038(2) 0.105(8) 0.029(5) 0.020(3) 0.018(3) -0.024(4)
C12 0.0237(18) 0.0244(18) 0.035(2) 0.0076(15) 0.0041(15) 0.0064(15)
C18 0.054(3) 0.0236(19) 0.030(2) 0.0065(15) -0.0038(19) 0.0110(19)
C40 0.028(2) 0.0243(19) 0.040(2) 0.0190(16) -0.0107(16) -0.0051(16)
C8 0.040(2) 0.026(2) 0.042(2) 0.0133(17) 0.0076(19) -0.0060(18)
C30 0.048(3) 0.039(2) 0.0223(19) 0.0161(16) -0.0079(17) -0.003(2)
C20 0.033(2) 0.038(2) 0.047(3) 0.0037(19) -0.0154(19) 0.0073(19)
C19 0.056(3) 0.034(2) 0.042(3) 0.0083(19) -0.017(2) 0.020(2)
C49 0.038(3) 0.030(2) 0.077(4) -0.001(2) 0.000(2) 0.000(2)
O1 0.073(6) 0.0252(19) 0.052(5) 0.004(3) 0.016(3) 0.000(4)
C48 0.056(3) 0.047(3) 0.068(4) -0.007(3) -0.001(3) -0.009(3)
C50 0.036(3) 0.042(3) 0.152(7) -0.025(4) 0.009(4) 0.004(3)
O6 0.077(4) 0.081(4) 0.033(2) 0.019(3) 0.000(3) 0.029(4)
F7 0.065(4) 0.070(4) 0.073(4) 0.028(3) -0.012(3) 0.021(3)
C3 0.037(3) 0.019(2) 0.025(3) -0.0086(19) 0.001(2) -0.001(2)
C 0.037(3) 0.019(2) 0.025(3) -0.0086(19) 0.001(2) -0.001(2)
F6 0.045(3) 0.062(3) 0.089(4) -0.012(3) 0.032(3) 0.000(2)
F2 0.045(3) 0.062(3) 0.089(4) -0.012(3) 0.032(3) 0.000(2)
F8 0.065(4) 0.070(4) 0.073(4) 0.028(3) -0.012(3) 0.021(3)
O5 0.077(4) 0.081(4) 0.033(2) 0.019(3) 0.000(3) 0.029(4)
O9 0.073(6) 0.0252(19) 0.052(5) 0.004(3) 0.016(3) 0.000(4)
S3 0.0408(19) 0.0321(16) 0.0327(10) 0.0134(10) 0.0080(14) 0.0051(13)
O7 0.038(2) 0.105(8) 0.029(5) 0.020(3) 0.018(3) -0.024(4)

loop_
_atom_type_symbol
_atom_type_description
_atom_type_scat_dispersion_real
_atom_type_scat_dispersion_imag
_atom_type_scat_source
C C 0.0033 0.0016 'International Tables Vol C Tables 4.2.6.8 and 6.1.1.4'
H H 0.0000 0.0000 'International Tables Vol C Tables 4.2.6.8 and 6.1.1.4'
N N 0.0061 0.0033 'International Tables Vol C Tables 4.2.6.8 and 6.1.1.4'
O O 0.0106 0.0060 'International Tables Vol C Tables 4.2.6.8 and 6.1.1.4'
P P 0.1023 0.0942 'International Tables Vol C Tables 4.2.6.8 and 6.1.1.4'
S S 0.1246 0.1234 'International Tables Vol C Tables 4.2.6.8 and 6.1.1.4'
Ru Ru -1.2594 0.8363 'International Tables Vol C Tables 4.2.6.8 and 6.1.1.4'
Rh Rh -1.1178 0.9187 'International Tables Vol C Tables 4.2.6.8 and 6.1.1.4'
F F 0.0171 0.0103 'International Tables Vol C Tables 4.2.6.8 and 6.1.1.4'

loop_
_geom_angle_atom_site_label_1
_geom_angle_atom_site_label_2
_geom_angle_atom_site_label_3
_geom_angle
_geom_angle_site_symmetry_1
_geom_angle_site_symmetry_3
_geom_angle_publ_flag
P1 Rh Ru 54.56(2) . . ?
P2 Rh Ru 54.97(2) . . ?
P2 Rh P1 109.47(3) . . ?
C2 Rh Ru 147.03(11) . . ?
C2 Rh P1 92.60(11) . . ?
C2 Rh P2 157.93(11) . . ?
C2 Rh C1 66.79(16) . . ?
C1 Rh Ru 146.12(12) . . ?
C1 Rh P1 159.29(12) . . ?
C1 Rh P2 91.17(12) . . ?
C3 Rh Ru 163.5(2) . . ?
C3 Rh P1 124.5(2) . . ?
C3 Rh P2 121.8(2) . . ?
C3 Rh C2 38.6(2) . . ?
C3 Rh C1 36.2(2) . . ?
C Rh Ru 160.4(2) . . ?
C Rh P1 123.7(2) . . ?
C Rh P2 123.2(2) . . ?
C Rh C2 36.5(2) . . ?
C Rh C1 38.4(2) . . ?
P1 Ru Rh 50.67(2) . . ?
P1 Ru P2 101.00(3) . . ?
P2 Ru Rh 50.39(2) . . ?
N3 Ru Rh 92.32(8) . . ?
N3 Ru P1 86.10(8) . . ?
N3 Ru P2 99.29(8) . . ?
N3 Ru N1 171.13(11) . . ?
N3 Ru N4 77.46(11) . . ?
N3 Ru N2 94.82(11) . . ?
N1 Ru Rh 96.46(8) . . ?
N1 Ru P1 100.45(8) . . ?
N1 Ru P2 85.43(8) . . ?
N1 Ru N4 96.43(11) . . ?
N1 Ru N2 77.68(11) . . ?
N4 Ru Rh 140.13(8) . . ?
N4 Ru P1 89.89(8) . . ?
N4 Ru P2 168.46(8) . . ?
N2 Ru Rh 139.25(8) . . ?
N2 Ru P1 169.83(8) . . ?
N2 Ru P2 88.86(8) . . ?
N2 Ru N4 80.45(11) . . ?
Rh P1 Ru 74.77(3) . . ?
C4 P1 Rh 123.60(11) . . ?
C4 P1 Ru 119.10(12) . . ?
C10 P1 Rh 117.61(11) . . ?
C10 P1 Ru 118.33(11) . . ?
C10 P1 C4 102.89(16) . . ?
Rh P2 Ru 74.64(3) . . ?
C16 P2 Rh 116.41(12) . . ?
C16 P2 Ru 119.55(11) . . ?
C16 P2 C22 104.08(16) . . ?
C22 P2 Rh 124.47(12) . . ?
C22 P2 Ru 116.71(11) . . ?
O2 S1 C49 102.9(2) . . ?
O4 S1 O2 115.19(18) . . ?
O4 S1 O3 115.29(19) . . ?
O4 S1 C49 103.3(2) . . ?
O3 S1 O2 114.99(18) . . ?
O3 S1 C49 102.5(2) . . ?
O8 S2 O1 105.7(6) . . ?
O8 S2 C50 100.0(6) . . ?
C50 S2 O1 86.0(4) . . ?
O6 S2 O8 115.8(6) . . ?
O6 S2 O1 131.9(5) . . ?
O6 S2 C50 108.5(4) . . ?
C38 N3 Ru 125.9(2) . . ?
C38 N3 C42 118.0(3) . . ?
C42 N3 Ru 116.1(2) . . ?
C32 N1 Ru 115.2(2) . . ?
C28 N1 Ru 126.9(2) . . ?
C28 N1 C32 117.6(3) . . ?
C47 N4 Ru 115.4(2) . . ?
C43 N4 Ru 125.1(3) . . ?
C43 N4 C47 119.2(3) . . ?
C37 N2 Ru 115.7(2) . . ?
C33 N2 Ru 125.4(2) . . ?
C33 N2 C37 118.9(3) . . ?
N3 C38 H38 118.5 . . ?
N3 C38 C39 123.1(3) . . ?
C39 C38 H38 118.5 . . ?
C17 C16 P2 117.4(3) . . ?
C21 C16 P2 123.8(3) . . ?
C21 C16 C17 118.7(3) . . ?
C9 C4 P1 120.1(3) . . ?
C5 C4 P1 121.5(3) . . ?
C5 C4 C9 118.4(3) . . ?
C15 C10 P1 118.4(3) . . ?
C15 C10 C11 118.8(3) . . ?
C11 C10 P1 122.8(3) . . ?
C23 C22 P2 120.9(3) . . ?
C27 C22 P2 120.2(3) . . ?
C27 C22 C23 118.9(3) . . ?
C48 O10 H10 109.5 . . ?
C10 C15 H15 119.6 . . ?
C14 C15 C10 120.8(3) . . ?
C14 C15 H15 119.6 . . ?
N2 C37 C32 115.0(3) . . ?
N2 C37 C36 121.1(3) . . ?
C36 C37 C32 123.8(3) . . ?
N1 C32 C37 115.8(3) . . ?
N1 C32 C31 121.8(3) . . ?
C31 C32 C37 122.3(3) . . ?
N4 C47 C42 115.5(3) . . ?
N4 C47 C46 120.7(4) . . ?
C46 C47 C42 123.8(3) . . ?
N3 C42 C47 115.6(3) . . ?
N3 C42 C41 121.0(3) . . ?
C41 C42 C47 123.4(3) . . ?
N2 C33 H33 118.8 . . ?
N2 C33 C34 122.5(3) . . ?
C34 C33 H33 118.8 . . ?
C37 C36 H36 120.3 . . ?
C37 C36 C35 119.3(3) . . ?
C35 C36 H36 120.3 . . ?
C38 C39 H39 120.5 . . ?
C40 C39 C38 119.0(4) . . ?
C40 C39 H39 120.5 . . ?
N1 C28 H28 118.5 . . ?
N1 C28 C29 122.9(3) . . ?
C29 C28 H28 118.5 . . ?
C16 C17 H17 119.4 . . ?
C18 C17 C16 121.1(4) . . ?
C18 C17 H17 119.4 . . ?
C22 C23 H23 119.8 . . ?
C24 C23 C22 120.4(4) . . ?
C24 C23 H23 119.8 . . ?
C15 C14 H14 120.2 . . ?
C13 C14 C15 119.7(3) . . ?
C13 C14 H14 120.2 . . ?
C22 C27 H27 119.8 . . ?
C26 C27 C22 120.3(4) . . ?
C26 C27 H27 119.8 . . ?
C47 C46 H46 120.2 . . ?
C45 C46 C47 119.6(4) . . ?
C45 C46 H46 120.2 . . ?
C3 C2 Rh 69.4(3) . . ?
C C2 Rh 70.4(3) . . ?
C10 C11 H11 120.0 . . ?
C12 C11 C10 120.1(3) . . ?
C12 C11 H11 120.0 . . ?
N4 C43 H43 118.8 . . ?
N4 C43 C44 122.4(4) . . ?
C44 C43 H43 118.8 . . ?
C14 C13 H13 120.0 . . ?
C12 C13 C14 120.0(3) . . ?
C12 C13 H13 120.0 . . ?
C33 C34 H34 120.7 . . ?
C35 C34 C33 118.6(3) . . ?
C35 C34 H34 120.7 . . ?
C36 C35 H35 120.3 . . ?
C34 C35 C36 119.4(3) . . ?
C34 C35 H35 120.3 . . ?
C16 C21 H21 120.1 . . ?
C20 C21 C16 119.7(4) . . ?
C20 C21 H21 120.1 . . ?
C27 C26 H26 119.9 . . ?
C25 C26 C27 120.2(4) . . ?
C25 C26 H26 119.9 . . ?
C23 C24 H24 119.9 . . ?
C25 C24 C23 120.2(4) . . ?
C25 C24 H24 119.9 . . ?
C42 C41 H41 120.1 . . ?
C40 C41 C42 119.8(3) . . ?
C40 C41 H41 120.1 . . ?
C4 C9 H9 119.7 . . ?
C8 C9 C4 120.5(4) . . ?
C8 C9 H9 119.7 . . ?
C7 C6 H6 120.0 . . ?
C7 C6 C5 120.0(4) . . ?
C5 C6 H6 120.0 . . ?
C6 C7 H7 120.0 . . ?
C8 C7 C6 120.0(4) . . ?
C8 C7 H7 120.0 . . ?
C43 C44 H44 120.6 . . ?
C45 C44 C43 118.8(4) . . ?
C45 C44 H44 120.6 . . ?
C32 C31 H31 120.2 . . ?
C30 C31 C32 119.6(4) . . ?
C30 C31 H31 120.2 . . ?
C26 C25 H25 120.1 . . ?
C24 C25 C26 119.9(4) . . ?
C24 C25 H25 120.1 . . ?
C3 C1 Rh 70.2(3) . . ?
C C1 Rh 69.2(3) . . ?
C4 C5 C6 121.0(4) . . ?
C4 C5 H5 119.5 . . ?
C6 C5 H5 119.5 . . ?
C46 C45 C44 119.4(4) . . ?
C46 C45 H45 120.3 . . ?
C44 C45 H45 120.3 . . ?
C28 C29 H29 120.4 . . ?
C30 C29 C28 119.3(4) . . ?
C30 C29 H29 120.4 . . ?
C11 C12 H12 119.7 . . ?
C13 C12 C11 120.6(3) . . ?
C13 C12 H12 119.7 . . ?
C17 C18 H18 120.4 . . ?
C19 C18 C17 119.3(4) . . ?
C19 C18 H18 120.4 . . ?
C39 C40 C41 119.1(3) . . ?
C39 C40 H40 120.5 . . ?
C41 C40 H40 120.5 . . ?
C9 C8 H8 119.9 . . ?
C7 C8 C9 120.1(4) . . ?
C7 C8 H8 119.9 . . ?
C31 C30 H30 120.6 . . ?
C29 C30 C31 118.8(3) . . ?
C29 C30 H30 120.6 . . ?
C21 C20 H20 119.7 . . ?
C19 C20 C21 120.6(4) . . ?
C19 C20 H20 119.7 . . ?
C18 C19 C20 120.6(4) . . ?
C18 C19 H19 119.7 . . ?
C20 C19 H19 119.7 . . ?
F3 C49 S1 111.0(4) . . ?
F3 C49 F1 107.3(4) . . ?
F4 C49 S1 112.2(3) . . ?
F4 C49 F3 107.2(5) . . ?
F4 C49 F1 108.5(4) . . ?
F1 C49 S1 110.3(4) . . ?
O10 C48 H48A 109.5 . . ?
O10 C48 H48B 109.5 . . ?
O10 C48 H48C 109.5 . . ?
H48A C48 H48B 109.5 . . ?
H48A C48 H48C 109.5 . . ?
H48B C48 H48C 109.5 . . ?
F5 C50 S2 107.6(4) . . ?
F5 C50 F6 100.2(6) . . ?
F7 C50 S2 122.5(6) . . ?
F7 C50 F5 121.2(7) . . ?
F7 C50 F6 99.7(6) . . ?
F6 C50 S2 99.7(5) . . ?
F2 C50 F8 91.0(7) . . ?
F2 C50 S3 121.1(6) . . ?
F8 C50 S3 103.3(5) . . ?
C2 C3 Rh 72.0(3) . . ?
C1 C3 Rh 73.5(3) . . ?
C1 C3 C2 119.8(6) . . ?
C2 C Rh 73.1(3) . . ?
C2 C C1 119.5(6) . . ?
C1 C Rh 72.3(3) . . ?
S3 O5 O9 34.0(4) . . ?
S3 O9 O5 51.6(6) . . ?
O5 S3 C50 92.3(6) . . ?
O9 S3 C50 140.7(9) . . ?
O9 S3 O5 94.4(8) . . ?
O9 S3 O7 105.2(11) . . ?
O7 S3 C50 105.2(9) . . ?
O7 S3 O5 118.7(9) . . ?

loop_
_geom_bond_atom_site_label_1
_geom_bond_atom_site_label_2
_geom_bond_distance
_geom_bond_site_symmetry_2
_geom_bond_publ_flag
Rh Ru 2.7653(4) . ?
Rh P1 2.2167(9) . ?
Rh P2 2.2093(9) . ?
Rh C2 2.195(4) . ?
Rh C1 2.203(4) . ?
Rh C3 2.162(7) . ?
Rh C 2.162(6) . ?
Ru P1 2.3351(9) . ?
Ru P2 2.3481(9) . ?
Ru N3 2.088(3) . ?
Ru N1 2.100(3) . ?
Ru N4 2.120(3) . ?
Ru N2 2.112(3) . ?
P1 C4 1.833(4) . ?
P1 C10 1.825(3) . ?
P2 C16 1.824(3) . ?
P2 C22 1.825(4) . ?
S1 O2 1.442(3) . ?
S1 O4 1.434(3) . ?
S1 O3 1.442(3) . ?
S1 C49 1.808(5) . ?
S2 O8 1.448(10) . ?
S2 O1 1.899(11) . ?
S2 C50 1.800(7) . ?
S2 O6 1.430(7) . ?
N3 C38 1.347(4) . ?
N3 C42 1.365(4) . ?
N1 C32 1.365(4) . ?
N1 C28 1.343(4) . ?
N4 C47 1.357(5) . ?
N4 C43 1.336(5) . ?
N2 C37 1.357(4) . ?
N2 C33 1.347(4) . ?
F3 C49 1.346(6) . ?
F4 C49 1.324(6) . ?
F5 C50 1.302(6) . ?
C38 H38 0.9500 . ?
C38 C39 1.384(5) . ?
C16 C17 1.401(5) . ?
C16 C21 1.394(5) . ?
C4 C9 1.395(5) . ?
C4 C5 1.388(5) . ?
C10 C15 1.398(5) . ?
C10 C11 1.399(5) . ?
C22 C23 1.396(5) . ?
C22 C27 1.394(5) . ?
O10 H10 0.8400 . ?
O10 C48 1.387(7) . ?
C15 H15 0.9500 . ?
C15 C14 1.392(5) . ?
C37 C32 1.471(5) . ?
C37 C36 1.389(5) . ?
F1 C49 1.351(6) . ?
C32 C31 1.388(5) . ?
C47 C42 1.459(5) . ?
C47 C46 1.393(5) . ?
C42 C41 1.395(5) . ?
C33 H33 0.9500 . ?
C33 C34 1.384(5) . ?
C36 H36 0.9500 . ?
C36 C35 1.388(5) . ?
C39 H39 0.9500 . ?
C39 C40 1.372(6) . ?
C28 H28 0.9500 . ?
C28 C29 1.386(5) . ?
C17 H17 0.9500 . ?
C17 C18 1.387(5) . ?
C23 H23 0.9500 . ?
C23 C24 1.389(5) . ?
C14 H14 0.9500 . ?
C14 C13 1.390(5) . ?
C27 H27 0.9500 . ?
C27 C26 1.388(5) . ?
C46 H46 0.9500 . ?
C46 C45 1.375(6) . ?
C2 C3 1.440(9) . ?
C2 C 1.365(8) . ?
C11 H11 0.9500 . ?
C11 C12 1.390(5) . ?
C43 H43 0.9500 . ?
C43 C44 1.384(5) . ?
C13 H13 0.9500 . ?
C13 C12 1.380(5) . ?
C34 H34 0.9500 . ?
C34 C35 1.382(5) . ?
C35 H35 0.9500 . ?
C21 H21 0.9500 . ?
C21 C20 1.393(5) . ?
C26 H26 0.9500 . ?
C26 C25 1.387(6) . ?
C24 H24 0.9500 . ?
C24 C25 1.382(6) . ?
C41 H41 0.9500 . ?
C41 C40 1.384(6) . ?
C9 H9 0.9500 . ?
C9 C8 1.393(5) . ?
C6 H6 0.9500 . ?
C6 C7 1.379(6) . ?
C6 C5 1.390(5) . ?
C7 H7 0.9500 . ?
C7 C8 1.379(6) . ?
C44 H44 0.9500 . ?
C44 C45 1.379(7) . ?
C31 H31 0.9500 . ?
C31 C30 1.382(6) . ?
C25 H25 0.9500 . ?
C1 C3 1.357(9) . ?
C1 C 1.437(8) . ?
C5 H5 0.9500 . ?
C45 H45 0.9500 . ?
C29 H29 0.9500 . ?
C29 C30 1.377(6) . ?
C12 H12 0.9500 . ?
C18 H18 0.9500 . ?
C18 C19 1.377(7) . ?
C40 H40 0.9500 . ?
C8 H8 0.9500 . ?
C30 H30 0.9500 . ?
C20 H20 0.9500 . ?
C20 C19 1.379(7) . ?
C19 H19 0.9500 . ?
C48 H48A 0.9800 . ?
C48 H48B 0.9800 . ?
C48 H48C 0.9800 . ?
C50 F7 1.178(9) . ?
C50 F6 1.566(10) . ?
C50 F2 1.292(8) . ?
C50 F8 1.587(11) . ?
C50 S3 1.712(7) . ?
O5 O9 1.796(14) . ?
O5 S3 1.412(10) . ?
O9 S3 1.008(10) . ?
S3 O7 1.390(14) . ?

loop_
_geom_torsion_atom_site_label_1
_geom_torsion_atom_site_label_2
_geom_torsion_atom_site_label_3
_geom_torsion_atom_site_label_4
_geom_torsion
_geom_torsion_site_symmetry_1
_geom_torsion_site_symmetry_2
_geom_torsion_site_symmetry_3
_geom_torsion_site_symmetry_4
_geom_torsion_publ_flag
Rh P1 C4 C9 38.5(3) . . . . ?
Rh P1 C4 C5 -141.0(3) . . . . ?
Rh P1 C10 C15 5.9(3) . . . . ?
Rh P1 C10 C11 -171.5(2) . . . . ?
Rh P2 C16 C17 7.1(3) . . . . ?
Rh P2 C16 C21 -170.5(3) . . . . ?
Rh P2 C22 C23 27.6(3) . . . . ?
Rh P2 C22 C27 -149.8(2) . . . . ?
Rh C2 C3 C1 58.0(5) . . . . ?
Rh C2 C C1 -57.6(5) . . . . ?
Rh C1 C3 C2 -57.2(5) . . . . ?
Rh C1 C C2 57.9(5) . . . . ?
Ru P1 C4 C9 129.1(3) . . . . ?
Ru P1 C4 C5 -50.5(3) . . . . ?
Ru P1 C10 C15 -81.0(3) . . . . ?
Ru P1 C10 C11 101.6(3) . . . . ?
Ru P2 C16 C17 -79.5(3) . . . . ?
Ru P2 C16 C21 102.8(3) . . . . ?
Ru P2 C22 C23 116.8(3) . . . . ?
Ru P2 C22 C27 -60.6(3) . . . . ?
Ru N3 C38 C39 -178.6(3) . . . . ?
Ru N3 C42 C47 -3.0(4) . . . . ?
Ru N3 C42 C41 178.2(3) . . . . ?
Ru N1 C32 C37 -6.2(4) . . . . ?
Ru N1 C32 C31 174.6(3) . . . . ?
Ru N1 C28 C29 -174.8(3) . . . . ?
Ru N4 C47 C42 -2.2(4) . . . . ?
Ru N4 C47 C46 175.5(3) . . . . ?
Ru N4 C43 C44 -174.4(3) . . . . ?
Ru N2 C37 C32 4.6(4) . . . . ?
Ru N2 C37 C36 -176.9(3) . . . . ?
Ru N2 C33 C34 178.0(3) . . . . ?
P1 C4 C9 C8 -179.6(3) . . . . ?
P1 C4 C5 C6 178.4(3) . . . . ?
P1 C10 C15 C14 -177.1(3) . . . . ?
P1 C10 C11 C12 176.2(3) . . . . ?
P2 C16 C17 C18 -178.2(3) . . . . ?
P2 C16 C21 C20 178.4(3) . . . . ?
P2 C22 C23 C24 -177.4(3) . . . . ?
P2 C22 C27 C26 176.0(3) . . . . ?
N3 C38 C39 C40 1.0(5) . . . . ?
N3 C42 C41 C40 0.1(5) . . . . ?
N1 C32 C31 C30 0.6(6) . . . . ?
N1 C28 C29 C30 1.1(6) . . . . ?
O2 S1 C49 F3 -63.8(4) . . . . ?
O2 S1 C49 F4 176.1(4) . . . . ?
O2 S1 C49 F1 55.0(4) . . . . ?
N4 C47 C42 N3 3.4(4) . . . . ?
N4 C47 C42 C41 -177.9(3) . . . . ?
N4 C47 C46 C45 -2.0(6) . . . . ?
N4 C43 C44 C45 1.2(6) . . . . ?
N2 C37 C32 N1 1.1(4) . . . . ?
N2 C37 C32 C31 -179.8(3) . . . . ?
N2 C37 C36 C35 -1.4(5) . . . . ?
N2 C33 C34 C35 -0.7(6) . . . . ?
O4 S1 C49 F3 176.0(3) . . . . ?
O4 S1 C49 F4 55.9(5) . . . . ?
O4 S1 C49 F1 -65.2(4) . . . . ?
O3 S1 C49 F3 55.8(4) . . . . ?
O3 S1 C49 F4 -64.2(5) . . . . ?
O3 S1 C49 F1 174.7(3) . . . . ?
C38 N3 C42 C47 178.6(3) . . . . ?
C38 N3 C42 C41 -0.2(5) . . . . ?
C38 C39 C40 C41 -1.1(5) . . . . ?
C16 P2 C22 C23 -109.1(3) . . . . ?
C16 P2 C22 C27 73.4(3) . . . . ?
C16 C17 C18 C19 -0.3(6) . . . . ?
C16 C21 C20 C19 -0.4(7) . . . . ?
C4 P1 C10 C15 145.4(3) . . . . ?
C4 P1 C10 C11 -32.0(3) . . . . ?
C4 C9 C8 C7 0.7(6) . . . . ?
C10 P1 C4 C9 -97.7(3) . . . . ?
C10 P1 C4 C5 82.7(3) . . . . ?
C10 C15 C14 C13 1.0(5) . . . . ?
C10 C11 C12 C13 0.6(6) . . . . ?
C22 P2 C16 C17 148.0(3) . . . . ?
C22 P2 C16 C21 -29.6(3) . . . . ?
C22 C23 C24 C25 1.5(6) . . . . ?
C22 C27 C26 C25 1.4(6) . . . . ?
C15 C10 C11 C12 -1.1(5) . . . . ?
C15 C14 C13 C12 -1.6(5) . . . . ?
C37 N2 C33 C34 -2.4(5) . . . . ?
C37 C32 C31 C30 -178.5(4) . . . . ?
C37 C36 C35 C34 -1.7(6) . . . . ?
C32 N1 C28 C29 -0.5(5) . . . . ?
C32 C37 C36 C35 176.9(3) . . . . ?
C32 C31 C30 C29 -0.1(7) . . . . ?
C47 N4 C43 C44 -1.8(6) . . . . ?
C47 C42 C41 C40 -178.6(3) . . . . ?
C47 C46 C45 C44 1.3(6) . . . . ?
C42 N3 C38 C39 -0.4(5) . . . . ?
C42 C47 C46 C45 175.5(4) . . . . ?
C42 C41 C40 C39 0.6(6) . . . . ?
C33 N2 C37 C32 -175.0(3) . . . . ?
C33 N2 C37 C36 3.5(5) . . . . ?
C33 C34 C35 C36 2.7(6) . . . . ?
C36 C37 C32 N1 -177.4(3) . . . . ?
C36 C37 C32 C31 1.8(5) . . . . ?
C28 N1 C32 C37 178.8(3) . . . . ?
C28 N1 C32 C31 -0.3(5) . . . . ?
C28 C29 C30 C31 -0.8(7) . . . . ?
C17 C16 C21 C20 0.8(6) . . . . ?
C17 C18 C19 C20 0.6(7) . . . . ?
C23 C22 C27 C26 -1.4(5) . . . . ?
C23 C24 C25 C26 -1.6(6) . . . . ?
C14 C13 C12 C11 0.8(6) . . . . ?
C27 C22 C23 C24 0.0(5) . . . . ?
C27 C26 C25 C24 0.1(6) . . . . ?
C46 C47 C42 N3 -174.2(3) . . . . ?
C46 C47 C42 C41 4.5(6) . . . . ?
C11 C10 C15 C14 0.4(5) . . . . ?
C43 N4 C47 C42 -175.5(3) . . . . ?
C43 N4 C47 C46 2.2(5) . . . . ?
C43 C44 C45 C46 -0.9(7) . . . . ?
C21 C16 C17 C18 -0.4(5) . . . . ?
C21 C20 C19 C18 -0.3(7) . . . . ?
C9 C4 C5 C6 -1.2(6) . . . . ?
C6 C7 C8 C9 -0.2(7) . . . . ?
C7 C6 C5 C4 1.7(7) . . . . ?
C5 C4 C9 C8 0.0(6) . . . . ?
C5 C6 C7 C8 -1.0(7) . . . . ?
O8 S2 C50 F5 -75.4(8) . . . . ?
O8 S2 C50 F7 72.4(10) . . . . ?
O8 S2 C50 F6 -179.5(6) . . . . ?
O1 S2 C50 F5 179.4(6) . . . . ?
O1 S2 C50 F7 -32.8(9) . . . . ?
O1 S2 C50 F6 75.3(5) . . . . ?
O6 S2 C50 F5 46.3(7) . . . . ?
O6 S2 C50 F7 -165.9(9) . . . . ?
O6 S2 C50 F6 -57.8(6) . . . . ?
F2 C50 S3 O5 -83.7(10) . . . . ?
F2 C50 S3 O9 16.0(16) . . . . ?
F2 C50 S3 O7 155.7(11) . . . . ?
F8 C50 S3 O5 176.9(7) . . . . ?
F8 C50 S3 O9 -83.3(13) . . . . ?
F8 C50 S3 O7 56.3(9) . . . . ?
O5 O9 S3 C50 -99.1(12) . . . . ?
O5 O9 S3 O7 121.3(10) . . . . ?
O9 O5 S3 C50 141.3(9) . . . . ?
O9 O5 S3 O7 -110.0(14) . . . . ?
